data_4330777
loop_
_publ_author_name
'Ranjan Patra'
'Dipankar Sahoo'
'Soumyajit Dey'
'Debangsu Sil'
'Sankar Prasad Rath'

_publ_contact_author_address
;Department of Chemistry
Indian Institute of Technology Kanpur
Kanpur-208016
INDIA
;
_publ_contact_author_email sprath@iitk.ac.in
_publ_contact_author_fax 91-512-2597436
_publ_contact_author_name 'Sankar Prasad Rath'
_publ_contact_author_phone 91-512-2597251
_publ_section_title
;
 Switching Orientation of Two Axial Imidazole Ligands between Parallel and
 Perpendicular in Low-Spin Fe(III) and Fe(II) Nonplanar Porphyrinates
;
_journal_name_full 'Inorganic Chemistry'
_journal_page_first 11294
_journal_page_last 11305
_journal_paper_doi 10.1021/ic300229u
_journal_volume 51
_journal_year 2012
_chemical_formula_sum 'C52 H12 Cl8 F20 Fe N8'
_chemical_formula_weight 1468.15
_chemical_name_common Fe(II)(TFPPCl8)(1-MeIm)2
_chemical_name_systematic
; 
 ? 
;
_space_group_IT_number 88
_symmetry_cell_setting tetragonal
_symmetry_space_group_name_Hall '-I 4ad'
_symmetry_space_group_name_H-M 'I 41/a :2'
_atom_sites_solution_hydrogens geom
_atom_sites_solution_primary direct
_atom_sites_solution_secondary difmap
_audit_creation_method SHELXL-97
_cell_angle_alpha 90.00
_cell_angle_beta 90.00
_cell_angle_gamma 90.00
_cell_formula_units_Z 16
_cell_length_a 28.611(4)
_cell_length_b 28.611(4)
_cell_length_c 25.302(6)
_cell_measurement_reflns_used 999
_cell_measurement_temperature 100(2)
_cell_measurement_theta_max 27.5
_cell_measurement_theta_min 2.6
_cell_volume 20712(6)
_computing_cell_refinement 'Bruker SAINT'
_computing_data_collection 'Bruker APEX'
_computing_data_reduction 'Bruker SAINT'
_computing_molecular_graphics 'SHELXL 5.1, XP (Sheldrick, 1994)'
_computing_publication_material SHELXS-97
_computing_structure_refinement 'SHELXL-97 (Sheldrick, 2008)'
_computing_structure_solution 'SHELXS-97 (Sheldrick, 2008)'
_diffrn_ambient_temperature 100(2)
_diffrn_measured_fraction_theta_full 0.999
_diffrn_measured_fraction_theta_max 1.000
_diffrn_measurement_device_type 'Bruker SMART APEX'
_diffrn_measurement_method \w
_diffrn_radiation_monochromator graphite
_diffrn_radiation_source 'fine-focus sealed tube'
_diffrn_radiation_type MoK\a
_diffrn_radiation_wavelength 0.71073
_diffrn_reflns_av_R_equivalents 0.098
_diffrn_reflns_av_sigmaI/netI 0.1323
_diffrn_reflns_limit_h_max 25
_diffrn_reflns_limit_h_min -25
_diffrn_reflns_limit_k_max 36
_diffrn_reflns_limit_k_min 0
_diffrn_reflns_limit_l_max 32
_diffrn_reflns_limit_l_min 0
_diffrn_reflns_number 54882
_diffrn_reflns_theta_full 25.00
_diffrn_reflns_theta_max 27.00
_diffrn_reflns_theta_min 2.01
_diffrn_standards_number 0
_exptl_absorpt_coefficient_mu 0.827
_exptl_absorpt_correction_T_max 0.921
_exptl_absorpt_correction_T_min 0.869
_exptl_absorpt_correction_type multi-scan
_exptl_absorpt_process_details 'SADABS 2.05 (Sheldrick, 2002)'
_exptl_crystal_colour 'dark red'
_exptl_crystal_density_diffrn 1.883
_exptl_crystal_description block
_exptl_crystal_F_000 11552
_exptl_crystal_size_max 0.18
_exptl_crystal_size_mid 0.14
_exptl_crystal_size_min 0.10
_refine_diff_density_max 0.668
_refine_diff_density_min -0.492
_refine_diff_density_rms 0.099
_refine_ls_extinction_method none
_refine_ls_goodness_of_fit_ref 1.011
_refine_ls_hydrogen_treatment constr
_refine_ls_matrix_type full
_refine_ls_number_parameters 804
_refine_ls_number_reflns 11300
_refine_ls_number_restraints 0
_refine_ls_restrained_S_all 1.011
_refine_ls_R_factor_all 0.1670
_refine_ls_R_factor_gt 0.0692
_refine_ls_shift/su_max 0.001
_refine_ls_shift/su_mean 0.000
_refine_ls_structure_factor_coef Fsqd
_refine_ls_weighting_details 'calc w=1/[\s^2^(Fo^2^)+(0.0688P)^2^+18.9705P] where P=(Fo^2^+2Fc^2^)/3'
_refine_ls_weighting_scheme calc
_refine_ls_wR_factor_gt 0.1386
_refine_ls_wR_factor_ref 0.1841
_reflns_number_gt 5316
_reflns_number_total 11300
_reflns_threshold_expression >2sigma(I)
_cod_data_source_file ic300229u_si_002.cif
_cod_data_source_block 24feba
_cod_original_cell_volume 20713(6)
_cod_original_sg_symbol_H-M 'I 41/a'
_cod_database_code 4330777

loop_
_symmetry_equiv_pos_as_xyz
'x, y, z'
'-x+1/2, -y, z+1/2'
'-y+3/4, x+1/4, z+1/4'
'y+3/4, -x+3/4, z+3/4'
'x+1/2, y+1/2, z+1/2'
'-x+1, -y+1/2, z+1'
'-y+5/4, x+3/4, z+3/4'
'y+5/4, -x+5/4, z+5/4'
'-x, -y, -z'
'x-1/2, y, -z-1/2'
'y-3/4, -x-1/4, -z-1/4'
'-y-3/4, x-3/4, -z-3/4'
'-x+1/2, -y+1/2, -z+1/2'
'x, y+1/2, -z'
'y-1/4, -x+1/4, -z+1/4'
'-y-1/4, x-1/4, -z-1/4'

loop_
_atom_site_label
_atom_site_type_symbol
_atom_site_fract_x
_atom_site_fract_y
_atom_site_fract_z
_atom_site_U_iso_or_equiv
_atom_site_adp_type
_atom_site_occupancy
_atom_site_symmetry_multiplicity
_atom_site_calc_flag
_atom_site_refinement_flags
Fe1 Fe 0.79889(3) 0.85793(3) 0.06060(3) 0.0318(2) Uani 1 1 d .
N1 N 0.74263(16) 0.89194(16) 0.08559(19) 0.0332(12) Uani 1 1 d .
N2 N 0.77577(16) 0.79931(16) 0.0945(2) 0.0343(12) Uani 1 1 d .
N3 N 0.85122(16) 0.82277(16) 0.02873(18) 0.0301(11) Uani 1 1 d .
N4 N 0.82596(16) 0.91693(16) 0.03484(19) 0.0331(12) Uani 1 1 d .
N5 N 0.83327(17) 0.86675(17) 0.1287(2) 0.0353(12) Uani 1 1 d .
N6 N 0.88521(19) 0.85658(18) 0.1917(2) 0.0441(14) Uani 1 1 d .
N7 N 0.76341(16) 0.84657(17) -0.0061(2) 0.0345(12) Uani 1 1 d .
N8 N 0.72358(17) 0.81139(18) -0.0685(2) 0.0395(13) Uani 1 1 d .
Cl1 Cl 0.64979(6) 0.99400(6) 0.07345(8) 0.0556(5) Uani 1 1 d .
Cl2 Cl 0.60567(5) 0.89570(6) 0.11001(7) 0.0482(5) Uani 1 1 d .
Cl3 Cl 0.70663(6) 0.73363(6) 0.20830(7) 0.0515(5) Uani 1 1 d .
Cl4 Cl 0.80898(6) 0.68971(6) 0.18077(7) 0.0501(5) Uani 1 1 d .
Cl5 Cl 0.90990(6) 0.70693(5) -0.02621(7) 0.0439(4) Uani 1 1 d .
Cl6 Cl 0.93962(5) 0.80039(5) -0.08968(6) 0.0404(4) Uani 1 1 d .
Cl7 Cl 0.93668(5) 0.99512(5) 0.00085(7) 0.0425(4) Uani 1 1 d .
Cl8 Cl 0.85168(6) 1.05133(6) 0.05804(8) 0.0511(5) Uani 1 1 d .
F1 F 0.67549(13) 0.87150(12) 0.22200(15) 0.0494(10) Uani 1 1 d .
F2 F 0.59662(14) 0.85334(15) 0.27563(16) 0.0663(12) Uani 1 1 d .
F3 F 0.53830(14) 0.78466(17) 0.24309(19) 0.0801(14) Uani 1 1 d .
F4 F 0.55839(14) 0.73532(14) 0.15470(19) 0.0720(13) Uani 1 1 d .
F5 F 0.63480(13) 0.75643(13) 0.09731(16) 0.0565(11) Uani 1 1 d .
F6 F 0.80177(12) 0.65955(12) 0.04752(15) 0.0467(10) Uani 1 1 d .
F7 F 0.84774(13) 0.57860(12) 0.05926(16) 0.0566(11) Uani 1 1 d .
F8 F 0.93794(13) 0.57868(13) 0.09512(17) 0.0602(11) Uani 1 1 d .
F9 F 0.97830(12) 0.65944(12) 0.12649(15) 0.0505(10) Uani 1 1 d .
F10 F 0.93126(12) 0.74066(12) 0.11710(15) 0.0501(10) Uani 1 1 d .
F11 F 0.88881(13) 0.91859(15) -0.12072(16) 0.0603(11) Uani 1 1 d .
F12 F 0.96539(13) 0.94374(14) -0.17682(14) 0.0565(11) Uani 1 1 d .
F13 F 1.05169(12) 0.92870(12) -0.13580(15) 0.0503(10) Uani 1 1 d .
F14 F 1.06098(11) 0.89247(12) -0.03740(16) 0.0490(10) Uani 1 1 d .
F15 F 0.98465(11) 0.87513(12) 0.02152(14) 0.0434(9) Uani 1 1 d .
F16 F 0.73293(14) 1.01042(15) -0.03184(17) 0.0645(12) Uani 1 1 d .
F17 F 0.71412(15) 1.10134(16) -0.0462(2) 0.0842(15) Uani 1 1 d .
F18 F 0.71734(15) 1.16145(14) 0.0360(2) 0.0892(16) Uani 1 1 d .
F19 F 0.74278(16) 1.12997(14) 0.1329(2) 0.0815(15) Uani 1 1 d .
F20 F 0.76566(16) 1.03978(14) 0.14637(17) 0.0683(12) Uani 1 1 d .
C1 C 0.7321(2) 0.9381(2) 0.0756(3) 0.0385(16) Uani 1 1 d .
C2 C 0.6826(2) 0.9448(2) 0.0836(3) 0.0387(16) Uani 1 1 d .
C3 C 0.6645(2) 0.9042(2) 0.1001(2) 0.0361(15) Uani 1 1 d .
C4 C 0.7022(2) 0.8707(2) 0.1035(2) 0.0341(15) Uani 1 1 d .
C5 C 0.7000(2) 0.8270(2) 0.1275(2) 0.0346(15) Uani 1 1 d .
C6 C 0.7371(2) 0.7957(2) 0.1266(2) 0.0337(15) Uani 1 1 d .
C7 C 0.7428(2) 0.7549(2) 0.1592(2) 0.0369(15) Uani 1 1 d .
C8 C 0.7836(2) 0.7349(2) 0.1475(3) 0.0396(16) Uani 1 1 d .
C9 C 0.8035(2) 0.7613(2) 0.1041(3) 0.0368(15) Uani 1 1 d .
C10 C 0.8412(2) 0.7480(2) 0.0725(2) 0.0334(14) Uani 1 1 d .
C11 C 0.85932(19) 0.77580(19) 0.0323(2) 0.0297(14) Uani 1 1 d .
C12 C 0.8917(2) 0.76154(19) -0.0086(2) 0.0325(14) Uani 1 1 d .
C13 C 0.9045(2) 0.8004(2) -0.0347(2) 0.0339(14) Uani 1 1 d .
C14 C 0.88131(19) 0.83960(19) -0.0097(2) 0.0287(13) Uani 1 1 d .
C15 C 0.8929(2) 0.8864(2) -0.0144(2) 0.0332(14) Uani 1 1 d .
C16 C 0.8693(2) 0.9222(2) 0.0114(2) 0.0347(15) Uani 1 1 d .
C17 C 0.8830(2) 0.9704(2) 0.0157(2) 0.0352(15) Uani 1 1 d .
C18 C 0.8478(2) 0.9940(2) 0.0384(3) 0.0373(15) Uani 1 1 d .
C19 C 0.8111(2) 0.9612(2) 0.0482(3) 0.0356(15) Uani 1 1 d .
C20 C 0.7647(2) 0.9719(2) 0.0622(3) 0.0403(16) Uani 1 1 d .
C21 C 0.6573(2) 0.8147(2) 0.1572(3) 0.0378(15) Uani 1 1 d .
C22 C 0.6465(2) 0.8378(2) 0.2034(3) 0.0427(17) Uani 1 1 d .
C23 C 0.6068(2) 0.8289(2) 0.2320(3) 0.0475(18) Uani 1 1 d .
C24 C 0.5771(2) 0.7944(3) 0.2151(3) 0.057(2) Uani 1 1 d .
C25 C 0.5875(2) 0.7696(3) 0.1705(3) 0.054(2) Uani 1 1 d .
C26 C 0.6266(2) 0.7805(2) 0.1419(3) 0.0433(17) Uani 1 1 d .
C27 C 0.8651(2) 0.7025(2) 0.0818(2) 0.0337(15) Uani 1 1 d .
C28 C 0.8450(2) 0.6604(2) 0.0679(2) 0.0376(15) Uani 1 1 d .
C29 C 0.8687(2) 0.6189(2) 0.0725(3) 0.0396(16) Uani 1 1 d .
C30 C 0.9140(2) 0.6189(2) 0.0918(3) 0.0413(16) Uani 1 1 d .
C31 C 0.9346(2) 0.6594(2) 0.1066(3) 0.0436(17) Uani 1 1 d .
C32 C 0.9104(2) 0.7007(2) 0.1021(3) 0.0370(15) Uani 1 1 d .
C33 C 0.9346(2) 0.89837(19) -0.0472(2) 0.0297(14) Uani 1 1 d .
C34 C 0.9310(2) 0.9151(2) -0.0982(3) 0.0417(16) Uani 1 1 d .
C35 C 0.9697(2) 0.9259(2) -0.1278(3) 0.0427(17) Uani 1 1 d .
C36 C 1.0133(2) 0.9187(2) -0.1070(3) 0.0393(16) Uani 1 1 d .
C37 C 1.0179(2) 0.9010(2) -0.0577(3) 0.0359(15) Uani 1 1 d .
C38 C 0.9788(2) 0.89188(19) -0.0281(2) 0.0324(14) Uani 1 1 d .
C39 C 0.7503(2) 1.0219(2) 0.0572(3) 0.0399(16) Uani 1 1 d .
C40 C 0.7371(2) 1.0398(2) 0.0092(3) 0.0442(17) Uani 1 1 d .
C41 C 0.7259(2) 1.0863(3) 0.0019(3) 0.055(2) Uani 1 1 d .
C42 C 0.7276(2) 1.1153(2) 0.0433(4) 0.056(2) Uani 1 1 d .
C43 C 0.7399(3) 1.1000(3) 0.0914(4) 0.058(2) Uani 1 1 d .
C44 C 0.7504(2) 1.0532(2) 0.0987(3) 0.0497(18) Uani 1 1 d .
C45 C 0.8762(2) 0.8536(2) 0.1397(3) 0.0391(16) Uani 1 1 d .
H45A H 0.8981 0.8432 0.1140 0.047 Uiso 1 1 calc R
C46 C 0.8457(2) 0.8715(3) 0.2157(3) 0.055(2) Uani 1 1 d .
H46A H 0.8411 0.8761 0.2526 0.065 Uiso 1 1 calc R
C47 C 0.8139(3) 0.8786(2) 0.1766(3) 0.0514(19) Uani 1 1 d .
H47A H 0.7830 0.8900 0.1816 0.062 Uiso 1 1 calc R
C48 C 0.9289(2) 0.8446(3) 0.2185(3) 0.060(2) Uani 1 1 d .
H48A H 0.9514 0.8325 0.1926 0.091 Uiso 1 1 calc R
H48B H 0.9229 0.8207 0.2454 0.091 Uiso 1 1 calc R
H48C H 0.9419 0.8725 0.2354 0.091 Uiso 1 1 calc R
C49 C 0.7464(2) 0.8060(2) -0.0230(3) 0.0366(15) Uani 1 1 d .
H49A H 0.7500 0.7770 -0.0050 0.044 Uiso 1 1 calc R
C50 C 0.7258(2) 0.8574(2) -0.0823(3) 0.0445(17) Uani 1 1 d .
H50A H 0.7129 0.8715 -0.1129 0.053 Uiso 1 1 calc R
C51 C 0.7502(2) 0.8788(2) -0.0432(3) 0.0414(16) Uani 1 1 d .
H51A H 0.7571 0.9112 -0.0418 0.050 Uiso 1 1 calc R
C52 C 0.7035(2) 0.7742(2) -0.1004(3) 0.055(2) Uani 1 1 d .
H52A H 0.7010 0.7457 -0.0791 0.082 Uiso 1 1 calc R
H52B H 0.7235 0.7683 -0.1311 0.082 Uiso 1 1 calc R
H52C H 0.6723 0.7836 -0.1125 0.082 Uiso 1 1 calc R

loop_
_atom_site_aniso_label
_atom_site_aniso_U_11
_atom_site_aniso_U_22
_atom_site_aniso_U_33
_atom_site_aniso_U_23
_atom_site_aniso_U_13
_atom_site_aniso_U_12
Fe1 0.0302(5) 0.0304(5) 0.0347(5) -0.0042(4) 0.0027(4) 0.0000(4)
N1 0.033(3) 0.031(3) 0.036(3) -0.011(2) 0.001(2) 0.000(2)
N2 0.033(3) 0.032(3) 0.037(3) -0.007(2) 0.002(2) 0.002(2)
N3 0.030(3) 0.034(3) 0.026(3) -0.001(2) 0.001(2) 0.002(2)
N4 0.033(3) 0.031(3) 0.035(3) -0.004(2) 0.005(2) 0.001(2)
N5 0.033(3) 0.036(3) 0.037(3) -0.007(2) 0.005(2) -0.002(2)
N6 0.044(3) 0.050(3) 0.039(4) -0.005(3) -0.002(3) -0.001(3)
N7 0.032(3) 0.033(3) 0.039(3) 0.000(3) 0.002(2) 0.001(2)
N8 0.036(3) 0.042(3) 0.041(3) -0.002(3) -0.003(3) 0.005(3)
Cl1 0.0384(9) 0.0456(10) 0.0828(15) 0.0048(10) 0.0117(9) 0.0089(8)
Cl2 0.0325(9) 0.0563(11) 0.0559(12) 0.0028(9) 0.0064(8) 0.0004(8)
Cl3 0.0525(11) 0.0495(10) 0.0526(12) 0.0049(9) 0.0164(9) 0.0014(8)
Cl4 0.0584(11) 0.0454(10) 0.0464(11) 0.0069(8) 0.0102(9) 0.0070(8)
Cl5 0.0527(10) 0.0342(9) 0.0446(10) -0.0016(7) 0.0102(8) 0.0088(7)
Cl6 0.0448(9) 0.0375(9) 0.0389(10) -0.0050(7) 0.0110(8) -0.0003(7)
Cl7 0.0338(8) 0.0367(9) 0.0572(11) -0.0052(8) 0.0027(8) -0.0043(7)
Cl8 0.0427(9) 0.0357(9) 0.0748(14) -0.0122(9) 0.0042(9) -0.0026(7)
F1 0.057(2) 0.045(2) 0.047(2) -0.0082(19) 0.0074(19) -0.0043(19)
F2 0.068(3) 0.077(3) 0.053(3) 0.001(2) 0.023(2) 0.013(2)
F3 0.049(3) 0.104(4) 0.088(4) 0.022(3) 0.027(2) -0.013(2)
F4 0.056(3) 0.059(3) 0.101(4) 0.007(3) -0.001(3) -0.020(2)
F5 0.056(2) 0.052(2) 0.061(3) -0.009(2) 0.001(2) -0.009(2)
F6 0.038(2) 0.041(2) 0.060(3) -0.0002(19) -0.0076(19) 0.0030(17)
F7 0.061(3) 0.035(2) 0.074(3) 0.001(2) -0.015(2) -0.0004(19)
F8 0.058(3) 0.043(2) 0.080(3) 0.006(2) -0.011(2) 0.011(2)
F9 0.042(2) 0.053(2) 0.057(3) 0.002(2) -0.0088(19) 0.0068(18)
F10 0.050(2) 0.045(2) 0.056(3) -0.0046(19) -0.0058(19) -0.0032(19)
F11 0.042(2) 0.086(3) 0.053(3) 0.021(2) -0.010(2) -0.004(2)
F12 0.064(3) 0.067(3) 0.039(2) 0.012(2) 0.004(2) -0.008(2)
F13 0.047(2) 0.045(2) 0.060(3) 0.0039(19) 0.013(2) -0.0020(18)
F14 0.030(2) 0.044(2) 0.073(3) 0.004(2) 0.0000(19) -0.0011(17)
F15 0.038(2) 0.050(2) 0.042(2) 0.0060(18) -0.0060(18) 0.0010(17)
F16 0.064(3) 0.073(3) 0.056(3) -0.001(2) -0.012(2) -0.010(2)
F17 0.060(3) 0.084(3) 0.109(4) 0.041(3) -0.027(3) -0.014(2)
F18 0.066(3) 0.043(3) 0.158(5) 0.012(3) 0.007(3) 0.012(2)
F19 0.094(4) 0.053(3) 0.097(4) -0.028(3) 0.032(3) -0.008(2)
F20 0.091(3) 0.060(3) 0.054(3) -0.006(2) 0.005(3) -0.010(2)
C1 0.031(3) 0.032(4) 0.053(5) -0.006(3) 0.004(3) 0.002(3)
C2 0.034(4) 0.035(4) 0.047(4) -0.003(3) -0.001(3) 0.009(3)
C3 0.027(3) 0.044(4) 0.037(4) -0.003(3) 0.001(3) 0.003(3)
C4 0.027(3) 0.030(3) 0.045(4) -0.012(3) 0.008(3) 0.001(3)
C5 0.030(3) 0.040(4) 0.034(4) -0.005(3) 0.004(3) -0.001(3)
C6 0.032(3) 0.034(3) 0.035(4) -0.002(3) 0.004(3) -0.005(3)
C7 0.042(4) 0.036(4) 0.033(4) 0.002(3) 0.011(3) -0.003(3)
C8 0.046(4) 0.032(3) 0.040(4) 0.002(3) 0.004(3) 0.005(3)
C9 0.039(4) 0.032(3) 0.040(4) -0.004(3) 0.006(3) -0.002(3)
C10 0.036(3) 0.034(3) 0.030(4) -0.004(3) -0.001(3) 0.001(3)
C11 0.033(3) 0.028(3) 0.029(4) 0.000(3) 0.001(3) 0.007(3)
C12 0.032(3) 0.029(3) 0.037(4) 0.003(3) 0.000(3) 0.000(3)
C13 0.034(3) 0.038(4) 0.030(4) -0.005(3) 0.001(3) -0.004(3)
C14 0.027(3) 0.026(3) 0.033(4) -0.004(3) -0.002(3) 0.002(3)
C15 0.027(3) 0.042(4) 0.030(4) -0.002(3) -0.001(3) 0.004(3)
C16 0.032(3) 0.031(3) 0.041(4) -0.001(3) -0.002(3) -0.003(3)
C17 0.026(3) 0.039(4) 0.042(4) 0.003(3) 0.002(3) -0.003(3)
C18 0.034(3) 0.027(3) 0.051(4) -0.006(3) 0.001(3) 0.001(3)
C19 0.031(3) 0.029(3) 0.046(4) -0.013(3) 0.000(3) -0.005(3)
C20 0.037(4) 0.032(4) 0.052(5) -0.003(3) -0.003(3) 0.001(3)
C21 0.038(4) 0.035(4) 0.040(4) -0.003(3) 0.006(3) -0.001(3)
C22 0.048(4) 0.036(4) 0.044(4) 0.004(3) 0.009(3) -0.002(3)
C23 0.050(4) 0.054(5) 0.038(4) -0.001(4) 0.009(4) 0.013(4)
C24 0.042(4) 0.067(5) 0.063(6) 0.016(5) 0.012(4) -0.006(4)
C25 0.043(4) 0.050(5) 0.070(6) 0.008(4) 0.002(4) -0.004(4)
C26 0.043(4) 0.042(4) 0.045(4) -0.009(3) 0.003(3) -0.003(3)
C27 0.038(4) 0.028(3) 0.035(4) -0.002(3) 0.003(3) 0.002(3)
C28 0.042(4) 0.034(4) 0.036(4) 0.008(3) 0.000(3) -0.001(3)
C29 0.049(4) 0.025(3) 0.045(4) 0.000(3) 0.003(3) -0.004(3)
C30 0.049(4) 0.033(4) 0.042(4) 0.006(3) 0.000(3) 0.008(3)
C31 0.042(4) 0.049(4) 0.040(4) 0.004(3) -0.005(3) 0.008(3)
C32 0.040(4) 0.032(4) 0.039(4) -0.004(3) 0.006(3) -0.006(3)
C33 0.035(3) 0.026(3) 0.027(4) -0.006(3) -0.001(3) 0.002(3)
C34 0.033(4) 0.047(4) 0.045(4) -0.004(3) -0.007(3) 0.003(3)
C35 0.059(5) 0.040(4) 0.030(4) 0.004(3) -0.004(3) -0.004(3)
C36 0.032(4) 0.040(4) 0.046(4) 0.002(3) 0.010(3) -0.002(3)
C37 0.030(3) 0.030(3) 0.048(4) -0.003(3) -0.002(3) 0.000(3)
C38 0.039(4) 0.027(3) 0.032(4) 0.001(3) -0.001(3) -0.001(3)
C39 0.030(3) 0.037(4) 0.053(5) -0.003(3) 0.006(3) -0.002(3)
C40 0.036(4) 0.043(4) 0.053(5) -0.009(4) -0.003(3) -0.003(3)
C41 0.036(4) 0.061(5) 0.068(6) 0.023(5) -0.013(4) -0.003(4)
C42 0.045(4) 0.037(4) 0.085(7) -0.004(5) -0.001(4) 0.007(3)
C43 0.052(5) 0.042(4) 0.080(6) -0.014(4) 0.020(4) 0.001(4)
C44 0.052(4) 0.037(4) 0.061(5) -0.004(4) -0.011(4) 0.004(3)
C45 0.043(4) 0.040(4) 0.034(4) -0.007(3) 0.000(3) 0.000(3)
C46 0.051(5) 0.075(5) 0.037(4) -0.011(4) 0.004(4) 0.004(4)
C47 0.051(4) 0.055(4) 0.048(5) -0.014(4) 0.004(4) 0.007(4)
C48 0.056(5) 0.074(5) 0.051(5) 0.002(4) -0.011(4) 0.005(4)
C49 0.034(3) 0.030(3) 0.045(4) 0.004(3) 0.003(3) 0.002(3)
C50 0.044(4) 0.042(4) 0.047(4) 0.006(3) -0.011(3) -0.005(3)
C51 0.046(4) 0.031(4) 0.047(4) 0.004(3) -0.002(3) -0.008(3)
C52 0.062(5) 0.047(4) 0.055(5) -0.010(4) -0.027(4) 0.003(4)

loop_
_atom_type_symbol
_atom_type_description
_atom_type_scat_dispersion_real
_atom_type_scat_dispersion_imag
_atom_type_scat_source
C C 0.0033 0.0016 'International Tables Vol C Tables 4.2.6.8 and 6.1.1.4'
H H 0.0000 0.0000 'International Tables Vol C Tables 4.2.6.8 and 6.1.1.4'
N N 0.0061 0.0033 'International Tables Vol C Tables 4.2.6.8 and 6.1.1.4'
F F 0.0171 0.0103 'International Tables Vol C Tables 4.2.6.8 and 6.1.1.4'
Cl Cl 0.1484 0.1585 'International Tables Vol C Tables 4.2.6.8 and 6.1.1.4'
Fe Fe 0.3463 0.8444 'International Tables Vol C Tables 4.2.6.8 and 6.1.1.4'

loop_
_geom_angle_atom_site_label_1
_geom_angle_atom_site_label_2
_geom_angle_atom_site_label_3
_geom_angle
N4 Fe1 N3 90.19(19)
N4 Fe1 N1 90.24(19)
N3 Fe1 N1 173.9(2)
N4 Fe1 N2 173.3(2)
N3 Fe1 N2 89.91(19)
N1 Fe1 N2 90.4(2)
N4 Fe1 N7 93.4(2)
N3 Fe1 N7 87.55(19)
N1 Fe1 N7 86.38(19)
N2 Fe1 N7 93.3(2)
N4 Fe1 N5 89.1(2)
N3 Fe1 N5 92.5(2)
N1 Fe1 N5 93.6(2)
N2 Fe1 N5 84.2(2)
N7 Fe1 N5 177.5(2)
C1 N1 C4 107.4(5)
C1 N1 Fe1 126.0(4)
C4 N1 Fe1 124.6(4)
C9 N2 C6 107.5(5)
C9 N2 Fe1 123.5(4)
C6 N2 Fe1 125.7(4)
C11 N3 C14 106.4(4)
C11 N3 Fe1 127.0(4)
C14 N3 Fe1 125.5(4)
C19 N4 C16 106.3(5)
C19 N4 Fe1 125.9(4)
C16 N4 Fe1 126.1(4)
C45 N5 C47 105.1(6)
C45 N5 Fe1 127.3(4)
C47 N5 Fe1 126.3(4)
C45 N6 C46 107.5(6)
C45 N6 C48 127.0(6)
C46 N6 C48 125.5(6)
C49 N7 C51 105.5(5)
C49 N7 Fe1 126.9(4)
C51 N7 Fe1 127.6(4)
C49 N8 C50 108.1(5)
C49 N8 C52 126.0(5)
C50 N8 C52 125.7(6)
N1 C1 C20 124.6(5)
N1 C1 C2 108.3(5)
C20 C1 C2 127.0(6)
C3 C2 C1 108.0(5)
C3 C2 Cl1 123.4(5)
C1 C2 Cl1 128.7(5)
C2 C3 C4 107.8(5)
C2 C3 Cl2 123.1(5)
C4 C3 Cl2 128.9(5)
N1 C4 C5 125.1(5)
N1 C4 C3 108.3(5)
C5 C4 C3 126.0(5)
C6 C5 C4 122.6(5)
C6 C5 C21 119.0(5)
C4 C5 C21 118.4(5)
N2 C6 C5 125.0(5)
N2 C6 C7 108.0(5)
C5 C6 C7 127.0(6)
C8 C7 C6 108.7(5)
C8 C7 Cl3 122.1(5)
C6 C7 Cl3 129.1(5)
C7 C8 C9 106.8(5)
C7 C8 Cl4 126.1(5)
C9 C8 Cl4 127.0(5)
N2 C9 C10 124.3(6)
N2 C9 C8 108.7(5)
C10 C9 C8 126.6(6)
C11 C10 C9 123.4(5)
C11 C10 C27 116.4(5)
C9 C10 C27 120.2(5)
N3 C11 C10 123.2(5)
N3 C11 C12 109.8(5)
C10 C11 C12 126.9(5)
C13 C12 C11 107.0(5)
C13 C12 Cl5 123.1(5)
C11 C12 Cl5 129.8(4)
C12 C13 C14 107.5(5)
C12 C13 Cl6 123.9(5)
C14 C13 Cl6 128.5(5)
C15 C14 N3 123.1(5)
C15 C14 C13 127.0(5)
N3 C14 C13 108.8(5)
C14 C15 C16 123.8(5)
C14 C15 C33 117.4(5)
C16 C15 C33 118.7(5)
N4 C16 C15 123.7(5)
N4 C16 C17 108.5(5)
C15 C16 C17 127.7(6)
C18 C17 C16 108.2(5)
C18 C17 Cl7 123.5(5)
C16 C17 Cl7 128.1(5)
C17 C18 C19 107.2(5)
C17 C18 Cl8 123.9(5)
C19 C18 Cl8 128.5(5)
N4 C19 C20 123.5(5)
N4 C19 C18 109.5(5)
C20 C19 C18 126.4(5)
C1 C20 C19 122.9(5)
C1 C20 C39 120.3(5)
C19 C20 C39 116.6(5)
C26 C21 C22 116.0(6)
C26 C21 C5 123.9(6)
C22 C21 C5 120.0(6)
F1 C22 C23 117.1(6)
F1 C22 C21 120.0(6)
C23 C22 C21 122.9(6)
F2 C23 C22 121.3(7)
F2 C23 C24 119.9(7)
C22 C23 C24 118.9(7)
F3 C24 C25 120.4(7)
F3 C24 C23 119.8(7)
C25 C24 C23 119.8(7)
F4 C25 C24 119.3(7)
F4 C25 C26 120.9(7)
C24 C25 C26 119.8(7)
F5 C26 C25 118.1(6)
F5 C26 C21 119.4(6)
C25 C26 C21 122.6(7)
C28 C27 C32 116.7(5)
C28 C27 C10 122.1(6)
C32 C27 C10 121.0(5)
F6 C28 C29 118.2(5)
F6 C28 C27 119.9(5)
C29 C28 C27 121.8(6)
F7 C29 C28 120.1(6)
F7 C29 C30 120.4(5)
C28 C29 C30 119.5(6)
F8 C30 C31 119.7(6)
F8 C30 C29 120.0(6)
C31 C30 C29 120.3(6)
F9 C31 C30 120.5(6)
F9 C31 C32 119.7(6)
C30 C31 C32 119.7(6)
F10 C32 C31 119.0(6)
F10 C32 C27 119.1(5)
C31 C32 C27 121.9(6)
C38 C33 C34 116.5(6)
C38 C33 C15 120.8(5)
C34 C33 C15 122.7(5)
F11 C34 C35 118.5(6)
F11 C34 C33 119.4(6)
C35 C34 C33 122.0(6)
F12 C35 C36 119.7(6)
F12 C35 C34 120.9(6)
C36 C35 C34 119.4(6)
F13 C36 C37 119.9(6)
F13 C36 C35 120.2(6)
C37 C36 C35 119.9(6)
C36 C37 F14 120.2(6)
C36 C37 C38 119.8(6)
F14 C37 C38 120.0(6)
F15 C38 C33 119.3(5)
F15 C38 C37 118.3(5)
C33 C38 C37 122.4(6)
C40 C39 C44 115.6(6)
C40 C39 C20 120.5(6)
C44 C39 C20 123.8(7)
F16 C40 C39 118.5(6)
F16 C40 C41 118.6(7)
C39 C40 C41 122.8(7)
F17 C41 C42 121.7(7)
F17 C41 C40 119.4(8)
C42 C41 C40 118.9(7)
C41 C42 C43 121.4(7)
C41 C42 F18 119.0(8)
C43 C42 F18 119.6(8)
C42 C43 F19 120.9(7)
C42 C43 C44 119.6(8)
F19 C43 C44 119.5(8)
F20 C44 C39 119.9(6)
F20 C44 C43 118.0(7)
C39 C44 C43 121.6(7)
N5 C45 N6 111.6(6)
N5 C45 H45A 124.2
N6 C45 H45A 124.2
N6 C46 C47 106.2(6)
N6 C46 H46A 126.9
C47 C46 H46A 126.9
C46 C47 N5 109.6(6)
C46 C47 H47A 125.2
N5 C47 H47A 125.2
N6 C48 H48A 109.5
N6 C48 H48B 109.5
H48A C48 H48B 109.5
N6 C48 H48C 109.5
H48A C48 H48C 109.5
H48B C48 H48C 109.5
N7 C49 N8 110.8(5)
N7 C49 H49A 124.6
N8 C49 H49A 124.6
C51 C50 N8 105.9(6)
C51 C50 H50A 127.0
N8 C50 H50A 127.0
C50 C51 N7 109.7(6)
C50 C51 H51A 125.2
N7 C51 H51A 125.2
N8 C52 H52A 109.5
N8 C52 H52B 109.5
H52A C52 H52B 109.5
N8 C52 H52C 109.5
H52A C52 H52C 109.5
H52B C52 H52C 109.5

loop_
_geom_bond_atom_site_label_1
_geom_bond_atom_site_label_2
_geom_bond_distance
Fe1 N4 1.968(5)
Fe1 N3 1.976(5)
Fe1 N1 1.984(5)
Fe1 N2 1.996(5)
Fe1 N7 1.997(5)
Fe1 N5 1.999(5)
N1 C1 1.378(7)
N1 C4 1.383(7)
N2 C9 1.369(7)
N2 C6 1.377(7)
N3 C11 1.367(7)
N3 C14 1.385(7)
N4 C19 1.379(7)
N4 C16 1.383(7)
N5 C45 1.314(7)
N5 C47 1.376(8)
N6 C45 1.345(8)
N6 C46 1.353(8)
N6 C48 1.463(8)
N7 C49 1.330(7)
N7 C51 1.368(7)
N8 C49 1.334(8)
N8 C50 1.362(8)
N8 C52 1.453(8)
Cl1 C2 1.712(6)
Cl2 C3 1.720(6)
Cl3 C7 1.728(6)
Cl4 C8 1.705(6)
Cl5 C12 1.706(6)
Cl6 C13 1.715(6)
Cl7 C17 1.733(6)
Cl8 C18 1.717(6)
F1 C22 1.355(7)
F2 C23 1.338(7)
F3 C24 1.345(8)
F4 C25 1.347(8)
F5 C26 1.343(7)
F6 C28 1.340(7)
F7 C29 1.342(7)
F8 C30 1.341(7)
F9 C31 1.349(7)
F10 C32 1.344(6)
F11 C34 1.340(7)
F12 C35 1.347(7)
F13 C36 1.349(7)
F14 C37 1.358(7)
F15 C38 1.353(6)
F16 C40 1.342(7)
F17 C41 1.335(8)
F18 C42 1.367(8)
F19 C43 1.359(8)
F20 C44 1.339(8)
C1 C20 1.386(8)
C1 C2 1.445(8)
C2 C3 1.337(8)
C3 C4 1.445(8)
C4 C5 1.390(8)
C5 C6 1.390(8)
C5 C21 1.478(8)
C6 C7 1.437(8)
C7 C8 1.333(8)
C8 C9 1.449(8)
C9 C10 1.395(8)
C10 C11 1.392(8)
C10 C27 1.489(8)
C11 C12 1.447(8)
C12 C13 1.345(8)
C13 C14 1.449(8)
C14 C15 1.385(8)
C15 C16 1.390(8)
C15 C33 1.493(8)
C16 C17 1.437(8)
C17 C18 1.340(8)
C18 C19 1.430(8)
C19 C20 1.409(8)
C20 C39 1.493(8)
C21 C26 1.369(8)
C21 C22 1.380(9)
C22 C23 1.371(9)
C23 C24 1.372(10)
C24 C25 1.366(10)
C25 C26 1.369(9)
C27 C28 1.379(8)
C27 C32 1.396(8)
C28 C29 1.373(8)
C29 C30 1.386(9)
C30 C31 1.352(9)
C31 C32 1.375(8)
C33 C38 1.368(8)
C33 C34 1.379(8)
C34 C35 1.373(9)
C35 C36 1.368(9)
C36 C37 1.354(9)
C37 C38 1.370(8)
C39 C40 1.370(9)
C39 C44 1.381(9)
C40 C41 1.383(10)
C41 C42 1.336(10)
C42 C43 1.338(11)
C43 C44 1.384(9)
C45 H45A 0.9500
C46 C47 1.360(9)
C46 H46A 0.9500
C47 H47A 0.9500
C48 H48A 0.9800
C48 H48B 0.9800
C48 H48C 0.9800
C49 H49A 0.9500
C50 C51 1.358(8)
C50 H50A 0.9500
C51 H51A 0.9500
C52 H52A 0.9800
C52 H52B 0.9800
C52 H52C 0.9800
